data_7152485
loop_
_publ_author_name
'Escribano-Cuesta, Ana'
'P\'erez-Gal\'an, Patricia'
'Herrero-G\'omez, Elena'
'Sekine, Masaki'
'Braga, Ataualpa A. C.'
'Maseras, Feliu'
'Echavarren, Antonio M.'

_publ_section_title
;
 The role of cyclobutenes in gold(i)-catalysed skeletal rearrangement of
 1,6-enynes.
;
_journal_issue 30
_journal_name_full 'Organic &amp; biomolecular chemistry'
_journal_page_first 6105
_journal_page_last 6111
_journal_paper_doi 10.1039/c2ob25419k
_journal_volume 10
_journal_year 2012
_chemical_formula_sum 'C28 H29 N5 O10'
_chemical_formula_weight 595.56
_chemical_name_systematic
;
?
;
_space_group_IT_number 2
_symmetry_cell_setting triclinic
_symmetry_space_group_name_Hall '-P 1'
_symmetry_space_group_name_H-M 'P -1'
_atom_sites_solution_hydrogens geom
_atom_sites_solution_primary direct
_atom_sites_solution_secondary difmap
_audit_creation_method SHELXL-97
_cell_angle_alpha 87.116(7)
_cell_angle_beta 76.553(7)
_cell_angle_gamma 68.060(7)
_cell_formula_units_Z 4
_cell_length_a 11.1962(10)
_cell_length_b 13.6978(16)
_cell_length_c 20.614(2)
_cell_measurement_reflns_used 3775
_cell_measurement_temperature 100(2)
_cell_measurement_theta_max 64.62
_cell_measurement_theta_min 3.48
_cell_volume 2849.7(5)
_computing_cell_refinement 'Bruker APEX2 v2010.7-0'
_computing_data_collection 'Bruker APEX2 v2010.7-0'
_computing_data_reduction 'Bruker SAINT V7.60A'
_computing_molecular_graphics 'Bruker SHELXTL'
_computing_publication_material 'Bruker SHELXTL'
_computing_structure_refinement 'SHELXS-97 (Sheldrick, 2008)'
_computing_structure_solution SIR2008
_diffrn_ambient_temperature 100(2)
_diffrn_detector_area_resol_mean 512
_diffrn_measured_fraction_theta_full 0.693
_diffrn_measured_fraction_theta_max 0.693
_diffrn_measurement_device_type 'Kappa 4-axis goniometer bruker-nonius'
_diffrn_measurement_method
;
Fullsphere data collection, phi and omega scans
;
_diffrn_radiation_monochromator graphite
_diffrn_radiation_source microsource
_diffrn_radiation_type CuK\a
_diffrn_radiation_wavelength 1.54178
_diffrn_reflns_av_R_equivalents 0.0556
_diffrn_reflns_av_sigmaI/netI 0.0538
_diffrn_reflns_limit_h_max 13
_diffrn_reflns_limit_h_min -12
_diffrn_reflns_limit_k_max 13
_diffrn_reflns_limit_k_min -13
_diffrn_reflns_limit_l_max 23
_diffrn_reflns_limit_l_min 0
_diffrn_reflns_number 7193
_diffrn_reflns_theta_full 67.04
_diffrn_reflns_theta_max 67.04
_diffrn_reflns_theta_min 3.48
_exptl_absorpt_coefficient_mu 0.904
_exptl_absorpt_correction_T_max 0.9647
_exptl_absorpt_correction_T_min 0.8399
_exptl_absorpt_correction_type empirical
_exptl_absorpt_process_details
;
TWINABS Version 2008/1 Bruker-Nonius
Blessing, Acta Cryst. (1995) A51 33-38
;
_exptl_crystal_colour orange
_exptl_crystal_density_diffrn 1.388
_exptl_crystal_density_method 'not measured'
_exptl_crystal_description plate
_exptl_crystal_F_000 1248
_exptl_crystal_size_max 0.20
_exptl_crystal_size_mid 0.20
_exptl_crystal_size_min 0.04
_refine_diff_density_max 0.577
_refine_diff_density_min -0.524
_refine_diff_density_rms 0.084
_refine_ls_extinction_method none
_refine_ls_goodness_of_fit_ref 0.999
_refine_ls_hydrogen_treatment noref
_refine_ls_matrix_type full
_refine_ls_number_parameters 1054
_refine_ls_number_reflns 7193
_refine_ls_number_restraints 462
_refine_ls_restrained_S_all 1.013
_refine_ls_R_factor_all 0.1353
_refine_ls_R_factor_gt 0.1066
_refine_ls_shift/su_max 0.008
_refine_ls_shift/su_mean 0.000
_refine_ls_structure_factor_coef Fsqd
_refine_ls_weighting_details 'calc w=1/[\s^2^(Fo^2^)+(0.1043P)^2^+15.3267P] where P=(Fo^2^+2Fc^2^)/3'
_refine_ls_weighting_scheme calc
_refine_ls_wR_factor_gt 0.2549
_refine_ls_wR_factor_ref 0.2805
_reflns_number_gt 5296
_reflns_number_total 7193
_reflns_threshold_expression >2sigma(I)
_cod_data_source_file c2ob25419k.txt
_cod_data_source_block cu_mas063_b_pr_5t
_cod_depositor_comments
;
The following automatic conversions were performed:

'_symmetry_cell_setting' value 'Triclinic' changed to 'triclinic'
according to /home/saulius/struct/CIF-dictionaries/cif_core.dic
dictionary named 'cif_core.dic' version 2.4.1 from 2010-06-29.

Automatic conversion script
Id: cif_fix_values 1891 2012-01-12 08:04:46Z andrius 
;
_cod_original_cell_volume 2849.8(5)
_cod_original_sg_symbol_H-M P-1
_cod_database_code 7152485

loop_
_symmetry_equiv_pos_as_xyz
'x, y, z'
'-x, -y, -z'

loop_
_atom_site_label
_atom_site_type_symbol
_atom_site_fract_x
_atom_site_fract_y
_atom_site_fract_z
_atom_site_U_iso_or_equiv
_atom_site_adp_type
_atom_site_occupancy
_atom_site_symmetry_multiplicity
_atom_site_calc_flag
_atom_site_refinement_flags
_atom_site_disorder_assembly
_atom_site_disorder_group
C1A C -0.5505(4) 0.2237(4) 0.3426(2) 0.0407(14) Uani 1 1 d . . .
C2A C -0.5668(5) 0.1342(4) 0.3823(2) 0.0395(13) Uani 1 1 d . . .
C3A C -0.6780(5) 0.1500(4) 0.4342(2) 0.0451(14) Uani 1 1 d . . .
H3 H -0.7445 0.2184 0.4443 0.054 Uiso 1 1 calc R . .
C4A C -0.6917(5) 0.0656(5) 0.4710(3) 0.0542(16) Uani 1 1 d . . .
H4 H -0.7677 0.0758 0.5062 0.065 Uiso 1 1 calc R . .
C5A C -0.5941(6) -0.0331(5) 0.4562(3) 0.0531(16) Uani 1 1 d . . .
C6A C -0.4843(6) -0.0507(5) 0.4056(3) 0.0622(18) Uani 1 1 d . . .
H6 H -0.4182 -0.1194 0.3959 0.075 Uiso 1 1 calc R . .
C7A C -0.4714(5) 0.0333(5) 0.3689(3) 0.0562(17) Uani 1 1 d . . .
H7 H -0.3952 0.0218 0.3337 0.067 Uiso 1 1 calc R . .
C8A C -0.7397(4) 0.4876(4) 0.3200(2) 0.0368(13) Uani 1 1 d . . .
C9A C -0.8638(4) 0.5047(4) 0.3638(2) 0.0360(13) Uani 1 1 d . . .
H9 H -0.8791 0.4473 0.3870 0.043 Uiso 1 1 calc R . .
C10A C -0.9621(5) 0.6022(4) 0.3733(2) 0.0422(14) Uani 1 1 d . . .
H10 H -1.0454 0.6119 0.4024 0.051 Uiso 1 1 calc R . .
C11A C -0.9404(5) 0.6879(4) 0.3401(2) 0.0445(14) Uani 1 1 d . . .
C12A C -0.8217(5) 0.6765(5) 0.2980(2) 0.0484(15) Uani 1 1 d . . .
H12 H -0.8080 0.7352 0.2758 0.058 Uiso 1 1 calc R . .
C13A C -0.7218(4) 0.5774(4) 0.2884(2) 0.0390(13) Uani 1 1 d . . .
C14A C -0.4226(5) 0.2066(5) 0.2926(2) 0.0473(15) Uani 1 1 d . . .
H14A H -0.3489 0.1508 0.3073 0.057 Uiso 1 1 calc R . .
H14B H -0.4044 0.2723 0.2886 0.057 Uiso 1 1 calc R . .
C15A C -0.4340(6) 0.1735(6) 0.2243(3) 0.0653(19) Uani 1 1 d . A .
H15A H -0.4694 0.1166 0.2312 0.078 Uiso 1 1 calc R . .
H15B H -0.4990 0.2344 0.2074 0.078 Uiso 1 1 calc R . .
C16A C -0.3133(5) 0.1380(5) 0.1744(2) 0.0586(12) Uani 1 1 d DU . .
C17A C -0.1845(6) 0.0748(9) 0.1719(5) 0.0622(14) Uani 0.50 1 d PDU A 1
C18A C -0.0769(6) 0.0868(10) 0.2016(3) 0.0652(16) Uani 0.50 1 d PDU A 1
H18A H -0.0509 0.0327 0.2346 0.078 Uiso 0.50 1 calc PR A 1
H18B H -0.1075 0.1575 0.2233 0.078 Uiso 0.50 1 calc PR A 1
C19A C 0.0388(4) 0.0716(3) 0.1407(3) 0.0653(12) Uani 0.50 1 d PDU A 1
C20A C -0.0122(5) 0.0398(8) 0.0852(4) 0.0657(15) Uani 0.50 1 d PDU A 1
H20A H -0.0078 0.0890 0.0487 0.079 Uiso 0.50 1 calc PR A 1
H20B H 0.0514 -0.0310 0.0673 0.079 Uiso 0.50 1 calc PR A 1
C21A C -0.1502(4) 0.0360(9) 0.1003(5) 0.0685(14) Uani 0.50 1 d PDU A 1
H21A H -0.1425 -0.0391 0.0990 0.082 Uiso 0.50 1 calc PRD A 1
C22A C -0.2944(4) 0.1093(5) 0.1007(3) 0.0641(12) Uani 1 1 d DU A .
C23A C -0.3340(6) 0.0230(6) 0.0851(4) 0.0931(17) Uani 1 1 d U . .
H23A H -0.4284 0.0514 0.0850 0.140 Uiso 1 1 calc RD A .
H23B H -0.3177 -0.0304 0.1189 0.140 Uiso 1 1 calc RD . .
H23C H -0.2822 -0.0092 0.0410 0.140 Uiso 1 1 calc RD . .
C24A C -0.3496(7) 0.2057(6) 0.0611(3) 0.0781(18) Uani 1 1 d U . .
H24A H -0.3162 0.1871 0.0132 0.117 Uiso 1 1 calc RD A .
H24B H -0.3217 0.2614 0.0722 0.117 Uiso 1 1 calc RD . .
H24C H -0.4465 0.2309 0.0723 0.117 Uiso 1 1 calc RD . .
C25A C 0.0856(7) 0.1646(3) 0.1297(3) 0.0585(16) Uani 0.30 1 d PDU A 1
C26A C 0.2157(7) 0.2316(6) 0.0456(8) 0.071(4) Uani 0.30 1 d PDU A 1
H26A H 0.1463 0.2955 0.0356 0.107 Uiso 0.30 1 calc PR A 1
H26B H 0.2882 0.2066 0.0058 0.107 Uiso 0.30 1 calc PR A 1
H26C H 0.2493 0.2475 0.0820 0.107 Uiso 0.30 1 calc PR A 1
C27A C 0.1563(5) -0.0321(4) 0.1423(5) 0.0752(19) Uani 0.30 1 d PDU A 1
C28A C 0.3525(6) -0.1007(10) 0.1795(9) 0.081(5) Uani 0.30 1 d PDU A 1
H28A H 0.3399 -0.1679 0.1858 0.121 Uiso 0.30 1 calc PR A 1
H28B H 0.3872 -0.0871 0.2162 0.121 Uiso 0.30 1 calc PR A 1
H28C H 0.4155 -0.1041 0.1370 0.121 Uiso 0.30 1 calc PR A 1
O7A O 0.0324(13) 0.2466(6) 0.1596(5) 0.064(3) Uani 0.30 1 d PDU A 1
O8A O 0.1616(9) 0.1506(6) 0.0654(4) 0.059(2) Uani 0.30 1 d PDU A 1
O9A O 0.1874(13) -0.1124(7) 0.1060(7) 0.101(4) Uani 0.30 1 d PDU A 1
O10A O 0.2265(8) -0.0164(7) 0.1790(6) 0.077(2) Uani 0.30 1 d PDU A 1
C17' C -0.1924(6) 0.1375(11) 0.1682(5) 0.0698(18) Uani 0.50 1 d PDU A 2
C18' C -0.0723(7) 0.1210(12) 0.1972(5) 0.0640(17) Uani 0.50 1 d PDU A 2
H18C H -0.0784 0.1859 0.2191 0.077 Uiso 0.50 1 calc PR A 2
H18D H -0.0563 0.0625 0.2283 0.077 Uiso 0.50 1 calc PR A 2
C19' C 0.0296(5) 0.0929(4) 0.1306(3) 0.0603(12) Uani 0.50 1 d PDU A 2
C20' C -0.0261(5) 0.1176(8) 0.0674(3) 0.0699(16) Uani 0.50 1 d PDU A 2
H20C H -0.0438 0.1914 0.0543 0.084 Uiso 0.50 1 calc PR A 2
H20D H 0.0315 0.0686 0.0292 0.084 Uiso 0.50 1 calc PR A 2
C21' C -0.1512(4) 0.0979(9) 0.0965(3) 0.0743(18) Uani 0.50 1 d PDU A 2
H21' H -0.1118 0.0206 0.1031 0.089 Uiso 0.50 1 calc PRD A 2
C25' C 0.0785(6) 0.1845(4) 0.1239(4) 0.0581(14) Uani 0.50 1 d PDU A 2
C26' C 0.2575(8) 0.2307(7) 0.0648(6) 0.069(3) Uani 0.50 1 d PDU A 2
H26D H 0.2000 0.2939 0.0469 0.103 Uiso 0.50 1 calc PR A 2
H26E H 0.3428 0.2010 0.0326 0.103 Uiso 0.50 1 calc PR A 2
H26F H 0.2715 0.2495 0.1069 0.103 Uiso 0.50 1 calc PR A 2
C27' C 0.1474(7) -0.0129(5) 0.1234(5) 0.0631(16) Uani 0.50 1 d PDU A 2
C28' C 0.3346(9) -0.1156(8) 0.1620(6) 0.071(4) Uani 0.50 1 d PDU A 2
H28D H 0.3077 -0.1765 0.1665 0.107 Uiso 0.50 1 calc PR A 2
H28E H 0.3772 -0.1137 0.1981 0.107 Uiso 0.50 1 calc PR A 2
H28F H 0.3969 -0.1215 0.1189 0.107 Uiso 0.50 1 calc PR A 2
O7A' O 0.0390(10) 0.2587(6) 0.1606(4) 0.066(2) Uani 0.50 1 d PDU A 2
O8A' O 0.1953(6) 0.1534(5) 0.0766(3) 0.0600(16) Uani 0.50 1 d PDU A 2
O9A' O 0.1713(8) -0.0797(6) 0.0782(4) 0.075(2) Uani 0.50 1 d PDU A 2
O10' O 0.2184(7) -0.0193(6) 0.1656(4) 0.0617(17) Uani 0.50 1 d PDU A 2
C25" C 0.1130(18) 0.1379(17) 0.0926(6) 0.106(2) Uani 0.20 1 d PDU B 3
C26" C 0.195(3) 0.260(2) 0.0701(14) 0.106(3) Uani 0.20 1 d PDU B 3
H26G H 0.2516 0.2098 0.0327 0.159 Uiso 0.20 1 calc PR B 3
H26H H 0.2447 0.2986 0.0826 0.159 Uiso 0.20 1 calc PR B 3
H26I H 0.1166 0.3091 0.0566 0.159 Uiso 0.20 1 calc PR B 3
C27" C 0.147(3) -0.018(2) 0.1720(14) 0.047(2) Uani 0.20 1 d PU C 3
C28" C 0.378(3) -0.120(2) 0.1333(14) 0.047(3) Uani 0.20 1 d PU C 3
H28G H 0.3929 -0.1056 0.1763 0.071 Uiso 0.20 1 calc PR C 3
H28H H 0.4567 -0.1266 0.0979 0.071 Uiso 0.20 1 calc PR C 3
H28I H 0.3617 -0.1853 0.1350 0.071 Uiso 0.20 1 calc PR C 3
O7A" O 0.131(3) 0.148(2) 0.0328(7) 0.101(4) Uani 0.20 1 d PDU B 3
O8A" O 0.156(2) 0.2031(18) 0.1258(11) 0.106(3) Uani 0.20 1 d PDU B 3
O9A" O 0.1354(16) -0.0648(15) 0.2122(8) 0.052(4) Uani 0.20 1 d PU C 3
O10" O 0.2653(16) -0.0340(15) 0.1197(9) 0.048(3) Uani 0.20 1 d PU C 3
N1A N -0.6545(4) 0.3093(3) 0.34990(18) 0.0371(10) Uani 1 1 d . . .
N2A N -0.6418(4) 0.3915(3) 0.31134(19) 0.0388(11) Uani 1 1 d . . .
H2A H -0.5687 0.3811 0.2805 0.047 Uiso 1 1 calc R . .
N3A N -0.6042(5) -0.1234(4) 0.4968(3) 0.0673(15) Uani 1 1 d . . .
N4A N -1.0465(5) 0.7913(4) 0.3507(3) 0.0699(17) Uani 1 1 d . . .
N5A N -0.5955(4) 0.5712(4) 0.2461(2) 0.0492(12) Uani 1 1 d . . .
O1A O -0.5182(5) -0.2100(3) 0.4811(2) 0.0835(15) Uani 1 1 d . . .
O2A O -0.6974(5) -0.1040(4) 0.5449(3) 0.0965(18) Uani 1 1 d . . .
O3A O -1.1517(4) 0.8004(4) 0.3891(2) 0.0787(15) Uani 1 1 d . . .
O4A O -1.0257(5) 0.8664(4) 0.3211(3) 0.105(2) Uani 1 1 d . . .
O5A O -0.5770(4) 0.6530(4) 0.2327(2) 0.0640(12) Uani 1 1 d . . .
O6A O -0.5093(3) 0.4832(3) 0.22631(18) 0.0591(12) Uani 1 1 d . . .
C1B C 0.3071(4) 0.5318(3) 0.6454(2) 0.0409(14) Uani 1 1 d D . .
C2B C 0.4476(4) 0.4989(4) 0.6077(2) 0.0321(12) Uani 1 1 d . D .
C3B C 0.5370(4) 0.3958(4) 0.6054(2) 0.0372(13) Uani 1 1 d . . .
H6B H 0.5100 0.3443 0.6301 0.045 Uiso 1 1 calc R D .
C4B C 0.6668(4) 0.3671(4) 0.5669(2) 0.0372(13) Uani 1 1 d . D .
H5B H 0.7278 0.2964 0.5645 0.045 Uiso 1 1 calc R . .
C5B C 0.7035(4) 0.4442(4) 0.5328(2) 0.0347(13) Uani 1 1 d . . .
C6B C 0.6177(4) 0.5473(4) 0.5342(2) 0.0352(12) Uani 1 1 d . D .
H3B H 0.6460 0.5983 0.5094 0.042 Uiso 1 1 calc R . .
C7B C 0.4899(4) 0.5755(4) 0.5721(2) 0.0344(12) Uani 1 1 d . . .
H2B H 0.4302 0.6466 0.5743 0.041 Uiso 1 1 calc R D .
C8B C 0.0243(5) 0.7625(4) 0.6607(2) 0.0420(14) Uani 1 1 d . D .
C9B C 0.0765(6) 0.8269(4) 0.6181(3) 0.0529(16) Uani 1 1 d . . .
H9B H 0.1673 0.7993 0.5955 0.064 Uiso 1 1 calc R . .
C10B C 0.0012(6) 0.9277(5) 0.6082(3) 0.0654(19) Uani 1 1 d . . .
H10B H 0.0382 0.9689 0.5778 0.078 Uiso 1 1 calc R . .
C11B C -0.1290(6) 0.9700(5) 0.6425(3) 0.0621(17) Uani 1 1 d . . .
C12B C -0.1855(5) 0.9146(5) 0.6855(3) 0.0614(18) Uani 1 1 d . . .
H12B H -0.2751 0.9462 0.7094 0.074 Uiso 1 1 calc R . .
C13B C -0.1093(5) 0.8077(4) 0.6949(2) 0.0467(15) Uani 1 1 d . . .
C14B C 0.2519(5) 0.4485(4) 0.67707(19) 0.0341(18) Uani 0.70 1 d PD D 1
H14C H 0.3157 0.3770 0.6609 0.041 Uiso 0.70 1 calc PR D 1
H14D H 0.1678 0.4595 0.6645 0.041 Uiso 0.70 1 calc PR D 1
C15B C 0.2281(5) 0.4594(4) 0.7536(2) 0.0341(18) Uani 0.70 1 d PD D 1
H15C H 0.3131 0.4431 0.7666 0.041 Uiso 0.70 1 calc PR D 1
H15D H 0.1692 0.5323 0.7696 0.041 Uiso 0.70 1 calc PR D 1
C14" C 0.2745(7) 0.4809(7) 0.7124(3) 0.053(3) Uani 0.30 1 d PDU D 2
H14E H 0.3584 0.4355 0.7241 0.064 Uiso 0.30 1 calc PR D 2
H14F H 0.2266 0.5373 0.7478 0.064 Uiso 0.30 1 calc PR D 2
C15" C 0.1903(11) 0.4146(9) 0.7115(3) 0.054(3) Uani 0.30 1 d PDU D 2
H15E H 0.2394 0.3524 0.6803 0.064 Uiso 0.30 1 calc PR D 2
H15F H 0.1067 0.4569 0.6984 0.064 Uiso 0.30 1 calc PR D 2
C16B C 0.1634(5) 0.3811(4) 0.7843(2) 0.0530(16) Uani 1 1 d D . .
C17B C 0.0439(6) 0.3916(5) 0.8160(3) 0.0379(19) Uani 0.75 1 d PD D 1
C18B C -0.0878(7) 0.4665(5) 0.8561(3) 0.0573(17) Uani 0.75 1 d PD D 1
H18E H -0.1561 0.4888 0.8296 0.069 Uiso 0.75 1 calc PR D 1
H18F H -0.0798 0.5296 0.8731 0.069 Uiso 0.75 1 calc PR D 1
C17" C 0.0559(14) 0.4079(14) 0.8309(9) 0.0379(19) Uani 0.25 1 d PD D 2
C18" C -0.0920(18) 0.4677(17) 0.8540(11) 0.0573(17) Uani 0.25 1 d PD D 2
H18G H -0.1399 0.4677 0.8192 0.069 Uiso 0.25 1 calc PR D 2
H18H H -0.1138 0.5409 0.8695 0.069 Uiso 0.25 1 calc PR D 2
C19B C -0.1176(3) 0.3954(2) 0.91325(18) 0.0504(15) Uani 1 1 d D . .
C20B C 0.0103(4) 0.2972(4) 0.91093(17) 0.049(2) Uani 0.75 1 d PD D 1
H20E H 0.0643 0.3097 0.9390 0.059 Uiso 0.75 1 calc PR D 1
H20F H -0.0113 0.2351 0.9270 0.059 Uiso 0.75 1 calc PR D 1
C21B C 0.0846(3) 0.2801(5) 0.83695(18) 0.047(2) Uani 0.75 1 d PD D 1
H21B H 0.0574 0.2354 0.8111 0.056 Uiso 0.75 1 calc PR D 1
C22B C 0.2292(3) 0.2713(3) 0.80825(18) 0.0485(17) Uani 0.75 1 d PD D 1
C23B C 0.3087(6) 0.1867(5) 0.7525(3) 0.065(3) Uani 0.75 1 d PD D 1
H23D H 0.3340 0.1171 0.7718 0.098 Uiso 0.75 1 calc PR D 1
H23E H 0.3885 0.1989 0.7293 0.098 Uiso 0.75 1 calc PR D 1
H23F H 0.2545 0.1899 0.7208 0.098 Uiso 0.75 1 calc PR D 1
C24B C 0.3138(4) 0.2648(6) 0.8581(3) 0.052(2) Uani 0.75 1 d PD D 1
H24D H 0.2628 0.3182 0.8942 0.078 Uiso 0.75 1 calc PR D 1
H24E H 0.3936 0.2774 0.8353 0.078 Uiso 0.75 1 calc PR D 1
H24F H 0.3391 0.1946 0.8767 0.078 Uiso 0.75 1 calc PR D 1
C20" C -0.0236(5) 0.2815(3) 0.8913(7) 0.049(2) Uani 0.25 1 d PD D 2
H20G H -0.0458 0.2531 0.8545 0.059 Uiso 0.25 1 calc PR D 2
H20H H -0.0178 0.2332 0.9288 0.059 Uiso 0.25 1 calc PR D 2
C21" C 0.1009(5) 0.3089(6) 0.8680(4) 0.049(6) Uani 0.25 1 d PD D 2
H21" H 0.1369 0.3186 0.9063 0.059 Uiso 0.25 1 calc PR D 2
C22" C 0.2117(5) 0.2639(5) 0.8040(4) 0.0485(17) Uani 0.25 1 d PD D 2
C23" C 0.2013(11) 0.1733(9) 0.7680(7) 0.082(10) Uani 0.25 1 d PD D 2
H23G H 0.2475 0.1686 0.7210 0.123 Uiso 0.25 1 calc PR D 2
H23H H 0.1079 0.1862 0.7711 0.123 Uiso 0.25 1 calc PR D 2
H23I H 0.2418 0.1070 0.7890 0.123 Uiso 0.25 1 calc PR D 2
C24" C 0.3547(6) 0.2339(14) 0.8099(8) 0.117(14) Uani 0.25 1 d PD D 2
H24G H 0.3752 0.1777 0.8416 0.175 Uiso 0.25 1 calc PR D 2
H24H H 0.3657 0.2956 0.8257 0.175 Uiso 0.25 1 calc PR D 2
H24I H 0.4147 0.2092 0.7661 0.175 Uiso 0.25 1 calc PR D 2
C25B C -0.2310(4) 0.3654(5) 0.9038(3) 0.080(2) Uani 1 1 d D D .
C26B C -0.4585(5) 0.3935(6) 0.9372(3) 0.085(2) Uani 1 1 d D D .
H26J H -0.4884 0.4291 0.8981 0.128 Uiso 1 1 calc R . .
H26K H -0.5302 0.4196 0.9772 0.128 Uiso 1 1 calc R . .
H26L H -0.4336 0.3174 0.9309 0.128 Uiso 1 1 calc R . .
C27B C -0.1572(5) 0.4545(4) 0.9808(2) 0.0596(17) Uani 1 1 d D D .
C28B C -0.1948(6) 0.4310(5) 1.0972(2) 0.0645(18) Uani 1 1 d D D .
H28J H -0.1279 0.4580 1.1027 0.097 Uiso 1 1 calc R . .
H28K H -0.1981 0.3765 1.1295 0.097 Uiso 1 1 calc R . .
H28L H -0.2815 0.4887 1.1049 0.097 Uiso 1 1 calc R . .
N1B N 0.2330(4) 0.6272(3) 0.63811(18) 0.0364(11) Uani 1 1 d . D .
N2B N 0.1025(4) 0.6617(3) 0.66990(19) 0.0408(11) Uani 1 1 d . . .
H2B1 H 0.0698 0.6201 0.6956 0.049 Uiso 1 1 calc R D .
N3B N 0.8405(4) 0.4143(4) 0.49257(19) 0.0427(12) Uani 1 1 d . D .
N4B N -0.2087(6) 1.0795(5) 0.6301(3) 0.091(2) Uani 1 1 d . . .
N5B N -0.1732(4) 0.7470(4) 0.7403(2) 0.0552(14) Uani 1 1 d . . .
O1B O 0.9172(3) 0.3227(3) 0.49347(17) 0.0507(10) Uani 1 1 d . . .
O2B O 0.8710(3) 0.4839(3) 0.46175(18) 0.0532(10) Uani 1 1 d . . .
O3B O -0.1625(6) 1.1219(5) 0.5820(4) 0.138(3) Uani 1 1 d . . .
O4B O -0.3182(5) 1.1186(4) 0.6654(3) 0.0965(17) Uani 1 1 d . . .
O5B O -0.2822(4) 0.7964(4) 0.7762(2) 0.0765(14) Uani 1 1 d . . .
O6B O -0.1176(3) 0.6507(3) 0.74149(19) 0.0581(11) Uani 1 1 d . . .
O7B O -0.2347(8) 0.3273(8) 0.8527(4) 0.080(3) Uani 0.50 1 d PDU D 1
O8B O -0.3461(4) 0.4147(4) 0.9448(2) 0.0935(17) Uani 1 1 d D . .
O9B O -0.2135(8) 0.5497(5) 0.9926(4) 0.058(2) Uani 0.50 1 d PDU D 1
O7B" O -0.2085(11) 0.2742(7) 0.8873(7) 0.114(3) Uani 0.50 1 d PDU D 2
O9B" O -0.1330(10) 0.5305(7) 0.9904(5) 0.087(3) Uani 0.50 1 d PDU D 2
O10B O -0.1609(4) 0.3867(3) 1.03076(17) 0.0594(11) Uani 1 1 d D . .

loop_
_atom_site_aniso_label
_atom_site_aniso_U_11
_atom_site_aniso_U_22
_atom_site_aniso_U_33
_atom_site_aniso_U_23
_atom_site_aniso_U_13
_atom_site_aniso_U_12
C1A 0.036(2) 0.050(3) 0.039(2) -0.004(2) -0.0117(18) -0.017(2)
C2A 0.047(2) 0.038(3) 0.038(2) -0.006(2) -0.0152(19) -0.017(2)
C3A 0.049(3) 0.039(3) 0.049(3) -0.005(2) -0.012(2) -0.017(3)
C4A 0.063(3) 0.055(4) 0.053(3) 0.001(3) -0.011(2) -0.034(3)
C5A 0.071(3) 0.041(4) 0.059(3) 0.006(3) -0.031(3) -0.026(3)
C6A 0.066(3) 0.050(4) 0.068(4) -0.003(3) -0.027(3) -0.011(3)
C7A 0.050(3) 0.048(4) 0.060(3) -0.005(3) -0.007(2) -0.009(3)
C8A 0.038(2) 0.050(3) 0.032(2) -0.005(2) -0.0114(17) -0.024(2)
C9A 0.038(2) 0.042(3) 0.034(2) -0.002(2) -0.0101(18) -0.021(2)
C10A 0.040(2) 0.051(4) 0.044(3) -0.005(2) -0.0123(19) -0.024(2)
C11A 0.050(3) 0.036(3) 0.048(3) -0.005(2) -0.015(2) -0.014(3)
C12A 0.055(3) 0.050(4) 0.046(3) -0.003(2) -0.008(2) -0.027(3)
C13A 0.036(2) 0.047(3) 0.042(3) -0.002(2) -0.0089(19) -0.023(2)
C14A 0.041(3) 0.053(4) 0.043(3) -0.002(2) -0.007(2) -0.013(3)
C15A 0.053(3) 0.083(5) 0.059(3) -0.006(3) -0.011(3) -0.023(3)
C16A 0.0536(18) 0.070(3) 0.0558(19) -0.0005(18) -0.0109(17) -0.0273(19)
C17A 0.0624(19) 0.064(3) 0.057(2) -0.007(2) -0.0146(17) -0.018(2)
C18A 0.059(2) 0.068(3) 0.062(2) -0.010(3) -0.0163(19) -0.013(2)
C19A 0.0590(18) 0.068(2) 0.062(2) -0.013(2) -0.0169(17) -0.0119(16)
C20A 0.065(2) 0.070(3) 0.062(2) -0.016(3) -0.012(2) -0.025(2)
C21A 0.0724(19) 0.067(3) 0.061(2) -0.011(2) -0.0127(19) -0.0205(19)
C22A 0.0660(19) 0.071(2) 0.059(2) -0.0022(19) -0.0168(17) -0.0282(19)
C23A 0.128(3) 0.084(3) 0.083(4) -0.009(3) -0.025(3) -0.054(3)
C24A 0.091(4) 0.080(3) 0.063(3) 0.009(3) -0.017(3) -0.032(3)
C25A 0.054(3) 0.065(2) 0.055(3) -0.012(2) -0.027(2) -0.010(2)
C26A 0.071(6) 0.064(6) 0.073(7) 0.001(6) -0.026(6) -0.013(5)
C27A 0.068(2) 0.068(3) 0.072(3) -0.015(3) -0.015(2) -0.004(3)
C28A 0.072(5) 0.063(8) 0.077(8) -0.004(7) -0.019(5) 0.011(6)
O7A 0.066(5) 0.068(4) 0.058(5) -0.023(4) -0.049(4) -0.001(4)
O8A 0.055(4) 0.066(4) 0.056(3) -0.008(3) -0.027(3) -0.011(3)
O9A 0.101(7) 0.080(4) 0.094(6) -0.033(4) -0.013(6) -0.004(5)
O10A 0.067(3) 0.066(4) 0.073(4) -0.011(4) -0.020(3) 0.006(3)
C17' 0.055(2) 0.098(3) 0.056(3) -0.015(3) -0.021(2) -0.021(3)
C18' 0.052(2) 0.087(3) 0.055(2) -0.007(3) -0.019(2) -0.023(2)
C19' 0.0535(18) 0.075(2) 0.053(2) -0.005(2) -0.0180(17) -0.0205(16)
C20' 0.063(2) 0.087(3) 0.053(2) -0.013(3) -0.022(2) -0.013(2)
C21' 0.060(3) 0.100(4) 0.056(3) -0.014(3) -0.024(2) -0.014(3)
C25' 0.052(2) 0.071(2) 0.053(3) 0.003(2) -0.022(2) -0.018(2)
C26' 0.060(4) 0.070(5) 0.077(6) 0.016(5) -0.022(5) -0.024(3)
C27' 0.060(2) 0.068(2) 0.059(3) -0.002(2) -0.017(2) -0.019(2)
C28' 0.071(5) 0.064(6) 0.059(6) -0.005(5) -0.016(4) -0.002(4)
O7A' 0.065(3) 0.069(3) 0.067(3) -0.003(3) -0.023(3) -0.022(3)
O8A' 0.056(2) 0.067(3) 0.057(3) 0.006(2) -0.019(2) -0.020(2)
O9A' 0.079(3) 0.074(3) 0.064(3) -0.005(2) -0.024(3) -0.014(3)
O10' 0.061(2) 0.060(3) 0.059(3) -0.002(2) -0.018(2) -0.015(2)
C25" 0.105(3) 0.105(3) 0.108(3) 0.006(3) -0.026(3) -0.040(2)
C26" 0.106(5) 0.105(4) 0.106(5) 0.004(3) -0.024(4) -0.040(3)
C27" 0.045(3) 0.050(3) 0.047(3) 0.004(3) -0.012(3) -0.018(3)
C28" 0.045(4) 0.047(5) 0.048(5) 0.004(4) -0.011(3) -0.016(3)
O7A" 0.098(8) 0.104(8) 0.109(4) 0.003(6) -0.017(6) -0.048(7)
O8A" 0.106(4) 0.106(4) 0.108(4) 0.007(3) -0.027(4) -0.041(4)
O9A" 0.048(6) 0.063(7) 0.043(6) 0.009(4) -0.015(4) -0.016(6)
O10" 0.043(4) 0.050(4) 0.051(4) 0.007(4) -0.012(3) -0.017(3)
N1A 0.0407(19) 0.043(3) 0.038(2) 0.0023(17) -0.0127(15) -0.0251(19)
N2A 0.0333(18) 0.045(3) 0.040(2) -0.0017(18) -0.0080(15) -0.0175(19)
N3A 0.093(3) 0.053(3) 0.081(3) 0.013(3) -0.041(3) -0.043(3)
N4A 0.072(3) 0.045(3) 0.077(3) -0.008(3) -0.009(3) -0.008(3)
N5A 0.050(2) 0.063(3) 0.049(2) 0.007(2) -0.0121(18) -0.037(2)
O1A 0.123(3) 0.038(3) 0.107(3) 0.010(2) -0.060(3) -0.029(3)
O2A 0.104(3) 0.073(3) 0.123(4) 0.026(3) -0.016(3) -0.053(3)
O3A 0.059(2) 0.065(3) 0.086(3) -0.012(2) 0.005(2) -0.005(2)
O4A 0.105(4) 0.038(3) 0.144(5) 0.003(3) 0.003(3) -0.014(3)
O5A 0.063(2) 0.071(3) 0.072(3) 0.013(2) -0.0136(19) -0.044(2)
O6A 0.0434(19) 0.070(3) 0.057(2) 0.0041(19) 0.0015(16) -0.021(2)
C1B 0.040(2) 0.046(3) 0.043(3) 0.010(2) -0.0135(19) -0.021(2)
C2B 0.038(2) 0.029(3) 0.033(2) 0.0023(19) -0.0163(17) -0.012(2)
C3B 0.041(2) 0.041(3) 0.037(2) 0.014(2) -0.0189(18) -0.019(2)
C4B 0.042(2) 0.038(3) 0.038(2) 0.004(2) -0.0218(18) -0.015(2)
C5B 0.034(2) 0.046(3) 0.031(2) 0.003(2) -0.0145(17) -0.020(2)
C6B 0.045(2) 0.040(3) 0.033(2) 0.004(2) -0.0168(18) -0.026(2)
C7B 0.041(2) 0.031(3) 0.039(2) 0.001(2) -0.0201(18) -0.016(2)
C8B 0.044(2) 0.042(3) 0.045(3) -0.006(2) -0.023(2) -0.013(2)
C9B 0.061(3) 0.034(4) 0.069(3) 0.007(3) -0.027(3) -0.017(3)
C10B 0.066(3) 0.049(4) 0.084(4) 0.008(3) -0.033(3) -0.016(3)
C11B 0.073(3) 0.032(4) 0.092(4) -0.002(3) -0.047(3) -0.015(3)
C12B 0.043(3) 0.060(4) 0.079(4) -0.025(3) -0.036(2) -0.001(3)
C13B 0.047(2) 0.046(4) 0.052(3) -0.017(2) -0.026(2) -0.013(3)
C14B 0.033(3) 0.038(4) 0.034(3) -0.001(3) -0.013(2) -0.014(3)
C15B 0.025(3) 0.042(5) 0.037(3) -0.001(3) -0.013(2) -0.011(3)
C14" 0.036(5) 0.066(6) 0.050(5) 0.000(5) -0.003(5) -0.016(5)
C15" 0.037(5) 0.066(6) 0.050(6) 0.000(5) -0.004(5) -0.014(5)
C16B 0.043(3) 0.062(4) 0.049(3) 0.019(3) -0.003(2) -0.021(3)
C17B 0.046(3) 0.042(4) 0.035(3) -0.001(3) -0.016(2) -0.023(3)
C18B 0.052(3) 0.065(4) 0.052(3) 0.007(3) -0.010(2) -0.020(3)
C17" 0.046(3) 0.042(4) 0.035(3) -0.001(3) -0.016(2) -0.023(3)
C18" 0.052(3) 0.065(4) 0.052(3) 0.007(3) -0.010(2) -0.020(3)
C19B 0.060(3) 0.054(4) 0.047(3) -0.004(2) -0.005(2) -0.037(3)
C20B 0.059(4) 0.044(4) 0.051(4) -0.002(3) -0.007(3) -0.029(3)
C21B 0.057(4) 0.048(5) 0.045(4) -0.007(3) -0.011(3) -0.029(4)
C22B 0.040(3) 0.044(4) 0.054(3) 0.005(3) -0.004(2) -0.011(3)
C23B 0.077(5) 0.049(5) 0.060(5) 0.001(4) -0.002(4) -0.021(4)
C24B 0.052(4) 0.047(5) 0.059(4) 0.015(4) -0.022(3) -0.017(4)
C20" 0.059(4) 0.044(4) 0.051(4) -0.002(3) -0.007(3) -0.029(3)
C21" 0.055(10) 0.077(16) 0.040(11) 0.004(10) -0.018(9) -0.049(11)
C22" 0.040(3) 0.044(4) 0.054(3) 0.005(3) -0.004(2) -0.011(3)
C23" 0.065(16) 0.065(19) 0.069(16) 0.028(14) 0.019(13) 0.004(15)
C24" 0.071(17) 0.20(3) 0.063(16) 0.077(19) -0.020(13) -0.04(2)
C25B 0.087(4) 0.119(6) 0.050(3) -0.023(3) 0.008(3) -0.067(4)
C26B 0.043(3) 0.137(7) 0.079(4) -0.013(4) -0.020(3) -0.031(4)
C27B 0.072(3) 0.072(4) 0.049(3) 0.008(3) -0.018(3) -0.042(3)
C28B 0.072(3) 0.089(5) 0.045(3) 0.005(3) -0.021(3) -0.040(3)
N1B 0.0387(19) 0.032(3) 0.041(2) 0.0035(17) -0.0159(16) -0.0126(19)
N2B 0.040(2) 0.039(3) 0.042(2) 0.0049(18) -0.0129(16) -0.012(2)
N3B 0.0389(19) 0.057(3) 0.038(2) -0.0009(19) -0.0147(16) -0.022(2)
N4B 0.077(3) 0.060(4) 0.131(5) -0.002(4) -0.058(3) 0.002(3)
N5B 0.0278(19) 0.087(4) 0.050(2) -0.009(2) -0.0159(17) -0.015(2)
O1B 0.0440(18) 0.054(3) 0.052(2) -0.0001(17) -0.0149(15) -0.0130(18)
O2B 0.0531(18) 0.066(3) 0.053(2) 0.0107(18) -0.0099(16) -0.0388(19)
O3B 0.117(5) 0.064(4) 0.207(7) 0.050(4) -0.048(5) -0.005(3)
O4B 0.091(3) 0.053(3) 0.139(4) -0.030(3) -0.070(3) 0.010(3)
O5B 0.0376(19) 0.098(4) 0.083(3) -0.011(2) -0.0119(19) -0.014(2)
O6B 0.0449(19) 0.065(3) 0.063(2) 0.0004(19) -0.0162(16) -0.017(2)
O7B 0.080(4) 0.089(4) 0.076(4) -0.005(3) -0.012(3) -0.041(3)
O8B 0.051(2) 0.143(4) 0.081(3) -0.038(3) -0.021(2) -0.021(3)
O9B 0.065(3) 0.052(4) 0.054(3) -0.001(3) -0.014(3) -0.017(3)
O7B" 0.112(4) 0.116(5) 0.126(5) -0.010(4) -0.032(4) -0.051(4)
O9B" 0.094(4) 0.088(4) 0.085(4) -0.001(3) -0.020(3) -0.042(3)
O10B 0.079(2) 0.059(3) 0.052(2) 0.0029(18) -0.0182(18) -0.036(2)

loop_
_atom_type_symbol
_atom_type_description
_atom_type_scat_dispersion_real
_atom_type_scat_dispersion_imag
_atom_type_scat_source
C C 0.0181 0.0091 'International Tables Vol C Tables 4.2.6.8 and 6.1.1.4'
H H 0.0000 0.0000 'International Tables Vol C Tables 4.2.6.8 and 6.1.1.4'
N N 0.0311 0.0180 'International Tables Vol C Tables 4.2.6.8 and 6.1.1.4'
O O 0.0492 0.0322 'International Tables Vol C Tables 4.2.6.8 and 6.1.1.4'

loop_
_geom_angle_atom_site_label_1
_geom_angle_atom_site_label_2
_geom_angle_atom_site_label_3
_geom_angle
N1A C1A C2A 115.8(4)
N1A C1A C14A 124.6(5)
C2A C1A C14A 119.2(4)
C7A C2A C3A 118.6(5)
C7A C2A C1A 120.8(4)
C3A C2A C1A 120.6(4)
C4A C3A C2A 120.0(5)
C5A C4A C3A 119.4(5)
C6A C5A C4A 121.8(6)
C6A C5A N3A 118.0(5)
C4A C5A N3A 120.2(5)
C5A C6A C7A 118.6(6)
C6A C7A C2A 121.6(5)
N2A C8A C9A 121.2(5)
N2A C8A C13A 122.2(4)
C9A C8A C13A 116.6(4)
C10A C9A C8A 121.2(5)
C9A C10A C11A 120.0(4)
C12A C11A C10A 121.4(5)
C12A C11A N4A 119.3(5)
C10A C11A N4A 119.3(5)
C11A C12A C13A 118.5(5)
C12A C13A C8A 122.2(4)
C12A C13A N5A 116.0(5)
C8A C13A N5A 121.7(4)
C1A C14A C15A 108.7(4)
C16A C15A C14A 115.1(5)
C17' C16A C17A 35.9(7)
C17' C16A C15A 135.8(7)
C17A C16A C15A 136.3(6)
C17' C16A C22A 95.5(5)
C17A C16A C22A 90.1(5)
C15A C16A C22A 127.4(5)
C17' C16A C21' 47.5(4)
C17A C16A C21' 49.7(5)
C15A C16A C21' 173.9(5)
C22A C16A C21' 48.3(2)
C16A C17A C21A 96.9(6)
C16A C17A C18A 132.9(8)
C21A C17A C18A 119.2(5)
C17A C18A C19A 103.7(5)
C25A C19A C20A 118.5(6)
C25A C19A C18A 114.3(6)
C20A C19A C18A 101.8(5)
C25A C19A C27A 110.4(4)
C20A C19A C27A 98.7(5)
C18A C19A C27A 111.9(6)
C21A C20A C19A 120.2(6)
C17A C21A C20A 94.3(6)
C17A C21A C22A 84.5(5)
C20A C21A C22A 139.4(8)
C23A C22A C24A 111.2(5)
C23A C22A C21' 124.4(6)
C24A C22A C21' 104.7(6)
C23A C22A C16A 118.1(5)
C24A C22A C16A 112.1(5)
C21' C22A C16A 83.3(4)
C23A C22A C21A 94.4(6)
C24A C22A C21A 131.3(6)
C21' C22A C21A 31.8(6)
C16A C22A C21A 88.5(5)
O7A C25A O8A 124.2(7)
O7A C25A C19A 125.3(7)
O8A C25A C19A 106.0(5)
O9A C27A O10A 126.2(7)
O9A C27A C19A 124.6(8)
O10A C27A C19A 108.5(6)
C25A O8A C26A 114.2(7)
C27A O10A C28A 117.0(8)
C16A C17' C21' 91.9(6)
C16A C17' C18' 150.8(10)
C21' C17' C18' 111.7(6)
C19' C18' C17' 95.9(6)
C18' C19' C25' 102.1(7)
C18' C19' C27' 117.9(7)
C25' C19' C27' 110.2(5)
C18' C19' C20' 116.2(5)
C25' C19' C20' 94.6(6)
C27' C19' C20' 112.4(6)
C21' C20' C19' 96.2(5)
C17' C21' C20' 105.3(7)
C17' C21' C22A 88.7(4)
C20' C21' C22A 154.6(7)
C17' C21' C16A 40.5(4)
C20' C21' C16A 143.5(7)
C22A C21' C16A 48.4(3)
O7A' C25' O8A' 124.7(7)
O7A' C25' C19' 126.7(7)
O8A' C25' C19' 107.1(5)
O9A' C27' O10' 126.3(6)
O9A' C27' C19' 121.3(8)
O10' C27' C19' 112.3(6)
C25' O8A' C26' 114.5(6)
C27' O10' C28' 116.7(7)
O7A" C25" O8A" 114(2)
O9A" C27" O10" 128(3)
C25" O8A" C26" 99(2)
C28" O10" C27" 112(2)
C1A N1A N2A 116.3(4)
C8A N2A N1A 121.1(4)
O1A N3A O2A 124.9(6)
O1A N3A C5A 118.4(5)
O2A N3A C5A 116.6(5)
O3A N4A O4A 123.0(5)
O3A N4A C11A 118.5(5)
O4A N4A C11A 118.6(5)
O5A N5A O6A 122.5(4)
O5A N5A C13A 118.4(4)
O6A N5A C13A 119.1(5)
N1B C1B C2B 115.5(4)
N1B C1B C14B 123.0(4)
C2B C1B C14B 120.1(4)
N1B C1B C14" 118.2(4)
C2B C1B C14" 119.0(4)
C14B C1B C14" 37.7(4)
C3B C2B C7B 119.2(4)
C3B C2B C1B 122.4(4)
C7B C2B C1B 118.5(4)
C2B C3B C4B 120.6(5)
C5B C4B C3B 118.2(4)
C4B C5B C6B 122.8(4)
C4B C5B N3B 118.3(4)
C6B C5B N3B 118.9(4)
C5B C6B C7B 118.9(5)
C6B C7B C2B 120.3(4)
N2B C8B C9B 120.5(4)
N2B C8B C13B 122.2(5)
C9B C8B C13B 117.2(5)
C10B C9B C8B 121.8(5)
C9B C10B C11B 119.7(6)
C12B C11B C10B 122.2(6)
C12B C11B N4B 119.4(6)
C10B C11B N4B 118.4(6)
C11B C12B C13B 118.9(5)
C8B C13B C12B 120.1(5)
C8B C13B N5B 121.4(5)
C12B C13B N5B 118.5(5)
C1B C14B C15B 108.3(4)
C16B C15B C14B 107.3(4)
C15" C14" C1B 113.7(6)
C14" C15" C16B 103.1(5)
C17" C16B C17B 20.3(11)
C17" C16B C22B 96.5(7)
C17B C16B C22B 95.1(4)
C17" C16B C15" 131.4(9)
C17B C16B C15" 120.4(6)
C22B C16B C15" 125.1(6)
C17" C16B C15B 123.1(10)
C17B C16B C15B 133.7(5)
C22B C16B C15B 128.3(4)
C15" C16B C15B 50.5(4)
C17" C16B C22" 93.3(8)
C17B C16B C22" 88.7(4)
C22B C16B C22" 10.5(3)
C15" C16B C22" 122.8(6)
C15B C16B C22" 136.6(4)
C16B C17B C21B 93.8(4)
C16B C17B C18B 145.5(7)
C21B C17B C18B 115.3(5)
C17B C18B C19B 100.5(4)
C16B C17" C21" 94.6(9)
C16B C17" C18" 150.1(15)
C21" C17" C18" 111.4(11)
C17" C18" C19B 97.1(11)
C25B C19B C27B 109.6(4)
C25B C19B C20" 88.0(4)
C27B C19B C20" 130.2(6)
C25B C19B C18B 108.8(5)
C27B C19B C18B 110.1(4)
C20" C19B C18B 107.1(5)
C25B C19B C20B 111.7(4)
C27B C19B C20B 108.7(3)
C20" C19B C20B 26.3(5)
C18B C19B C20B 108.0(4)
C25B C19B C18" 106.5(11)
C27B C19B C18" 111.1(11)
C20" C19B C18" 107.3(9)
C18B C19B C18" 2.3(12)
C20B C19B C18" 109.3(7)
C21B C20B C19B 105.1(3)
C17B C21B C20B 100.0(4)
C17B C21B C22B 86.7(4)
C20B C21B C22B 126.7(3)
C16B C22B C24B 115.1(5)
C16B C22B C23B 114.7(4)
C24B C22B C23B 109.2(4)
C16B C22B C21B 83.5(3)
C24B C22B C21B 117.4(3)
C23B C22B C21B 115.1(4)
C19B C20" C21" 94.8(4)
C17" C21" C20" 104.3(9)
C17" C21" C22" 86.0(7)
C20" C21" C22" 126.0(5)
C24" C22" C23" 109.0(5)
C24" C22" C21" 117.2(5)
C23" C22" C21" 114.3(5)
C24" C22" C16B 106.6(8)
C23" C22" C16B 125.3(7)
C21" C22" C16B 82.9(4)
O7B C25B O7B" 48.5(7)
O7B C25B O8B 115.9(6)
O7B" C25B O8B 115.8(7)
O7B C25B C19B 125.0(6)
O7B" C25B C19B 119.5(7)
O8B C25B C19B 115.3(4)
O9B" C27B O9B 39.9(5)
O9B" C27B O10B 118.4(6)
O9B C27B O10B 120.1(5)
O9B" C27B C19B 124.8(6)
O9B C27B C19B 127.2(5)
O10B C27B C19B 109.7(4)
C1B N1B N2B 118.6(4)
C8B N2B N1B 118.0(4)
O2B N3B O1B 124.4(4)
O2B N3B C5B 117.4(4)
O1B N3B C5B 118.2(4)
O4B N4B O3B 124.6(6)
O4B N4B C11B 117.3(7)
O3B N4B C11B 118.0(6)
O5B N5B O6B 123.0(5)
O5B N5B C13B 116.9(5)
O6B N5B C13B 120.1(4)
C25B O8B C26B 118.4(5)
C27B O10B C28B 115.9(4)

loop_
_geom_bond_atom_site_label_1
_geom_bond_atom_site_label_2
_geom_bond_distance
C1A N1A 1.292(6)
C1A C2A 1.485(8)
C1A C14A 1.501(6)
C2A C7A 1.388(7)
C2A C3A 1.394(7)
C3A C4A 1.388(8)
C4A C5A 1.377(8)
C5A C6A 1.366(8)
C5A N3A 1.484(8)
C6A C7A 1.379(9)
C8A N2A 1.350(6)
C8A C9A 1.412(6)
C8A C13A 1.421(7)
C9A C10A 1.364(7)
C10A C11A 1.400(8)
C11A C12A 1.366(7)
C11A N4A 1.456(7)
C12A C13A 1.387(7)
C13A N5A 1.454(6)
C14A C15A 1.546(8)
C15A C16A 1.427(7)
C16A C17' 1.327(9)
C16A C17A 1.366(8)
C16A C22A 1.536(8)
C16A C21' 2.040(5)
C17A C21A 1.509(12)
C17A C18A 1.534(5)
C18A C19A 1.538(5)
C19A C25A 1.537(4)
C19A C20A 1.537(5)
C19A C27A 1.539(3)
C20A C21A 1.524(5)
C21A C22A 1.549(7)
C22A C23A 1.482(9)
C22A C24A 1.520(9)
C22A C21' 1.533(4)
C25A O7A 1.182(6)
C25A O8A 1.376(6)
C26A O8A 1.452(5)
C27A O9A 1.252(9)
C27A O10A 1.287(10)
C28A O10A 1.454(5)
C17' C21' 1.505(11)
C17' C18' 1.534(5)
C18' C19' 1.527(11)
C19' C25' 1.534(5)
C19' C27' 1.538(5)
C19' C20' 1.540(5)
C20' C21' 1.508(5)
C25' O7A' 1.178(6)
C25' O8A' 1.369(6)
C26' O8A' 1.454(6)
C27' O9A' 1.250(9)
C27' O10' 1.288(9)
C28' O10' 1.456(6)
C25" O7A" 1.210(10)
C25" O8A" 1.423(11)
C26" O8A" 1.431(11)
C27" O9A" 1.04(3)
C27" O10" 1.45(3)
C28" O10" 1.44(3)
N1A N2A 1.377(6)
N3A O1A 1.216(6)
N3A O2A 1.218(7)
N4A O3A 1.224(6)
N4A O4A 1.238(7)
N5A O5A 1.220(6)
N5A O6A 1.244(5)
C1B N1B 1.283(5)
C1B C2B 1.490(6)
C1B C14B 1.541(5)
C1B C14" 1.545(5)
C2B C3B 1.388(6)
C2B C7B 1.412(7)
C3B C4B 1.400(6)
C4B C5B 1.376(7)
C5B C6B 1.377(7)
C5B N3B 1.477(5)
C6B C7B 1.379(6)
C8B N2B 1.362(6)
C8B C9B 1.400(8)
C8B C13B 1.407(6)
C9B C10B 1.356(8)
C10B C11B 1.375(8)
C11B C12B 1.338(9)
C11B N4B 1.476(8)
C12B C13B 1.423(8)
C13B N5B 1.461(8)
C14B C15B 1.543(4)
C15B C16B 1.542(5)
C14" C15" 1.539(5)
C15" C16B 1.542(5)
C16B C17" 1.294(13)
C16B C17B 1.302(7)
C16B C22B 1.522(6)
C16B C22" 1.556(8)
C17B C21B 1.494(8)
C17B C18B 1.515(8)
C18B C19B 1.547(4)
C17" C21" 1.498(16)
C17" C18" 1.516(16)
C18" C19B 1.575(16)
C19B C25B 1.527(4)
C19B C27B 1.533(4)
C19B C20" 1.540(3)
C19B C20B 1.549(4)
C20B C21B 1.541(4)
C21B C22B 1.550(3)
C22B C24B 1.529(6)
C22B C23B 1.530(6)
C20" C21" 1.542(5)
C21" C22" 1.553(4)
C22" C24" 1.529(6)
C22" C23" 1.532(6)
C25B O7B 1.215(8)
C25B O7B" 1.228(8)
C25B O8B 1.315(5)
C26B O8B 1.436(6)
C27B O9B" 1.207(8)
C27B O9B 1.227(7)
C27B O10B 1.354(5)
C28B O10B 1.435(5)
N1B N2B 1.363(5)
N3B O2B 1.229(6)
N3B O1B 1.230(5)
N4B O4B 1.206(7)
N4B O3B 1.232(9)
N5B O5B 1.228(5)
N5B O6B 1.232(6)

loop_
_geom_torsion_atom_site_label_1
_geom_torsion_atom_site_label_2
_geom_torsion_atom_site_label_3
_geom_torsion_atom_site_label_4
_geom_torsion
N1A C1A C2A C7A 167.1(5)
C14A C1A C2A C7A -6.7(7)
N1A C1A C2A C3A -13.3(7)
C14A C1A C2A C3A 172.9(5)
C7A C2A C3A C4A -0.2(8)
C1A C2A C3A C4A -179.8(5)
C2A C3A C4A C5A 0.5(8)
C3A C4A C5A C6A -0.6(9)
C3A C4A C5A N3A 177.4(5)
C4A C5A C6A C7A 0.3(10)
N3A C5A C6A C7A -177.7(5)
C5A C6A C7A C2A 0.0(10)
C3A C2A C7A C6A 0.0(9)
C1A C2A C7A C6A 179.5(5)
N2A C8A C9A C10A 179.1(4)
C13A C8A C9A C10A 1.9(7)
C8A C9A C10A C11A -1.0(7)
C9A C10A C11A C12A -0.1(8)
C9A C10A C11A N4A 179.8(5)
C10A C11A C12A C13A 0.1(8)
N4A C11A C12A C13A -179.9(5)
C11A C12A C13A C8A 1.0(8)
C11A C12A C13A N5A -176.6(5)
N2A C8A C13A C12A -179.1(5)
C9A C8A C13A C12A -2.0(7)
N2A C8A C13A N5A -1.6(7)
C9A C8A C13A N5A 175.5(4)
N1A C1A C14A C15A -82.6(7)
C2A C1A C14A C15A 90.7(6)
C1A C14A C15A C16A -170.3(6)
C14A C15A C16A C17' -10.4(14)
C14A C15A C16A C17A 42.3(13)
C14A C15A C16A C22A -174.2(6)
C14A C15A C16A C21' -131(6)
C17' C16A C17A C21A -100.9(11)
C15A C16A C17A C21A 150.2(9)
C22A C16A C17A C21A -1.6(7)
C21' C16A C17A C21A -30.8(6)
C17' C16A C17A C18A 40.6(11)
C15A C16A C17A C18A -68.3(17)
C22A C16A C17A C18A 139.9(11)
C21' C16A C17A C18A 110.7(14)
C16A C17A C18A C19A -125.1(11)
C21A C17A C18A C19A 9.8(13)
C17A C18A C19A C25A 122.6(8)
C17A C18A C19A C20A -6.4(9)
C17A C18A C19A C27A -110.9(8)
C25A C19A C20A C21A -123.8(8)
C18A C19A C20A C21A 2.5(10)
C27A C19A C20A C21A 117.2(8)
C16A C17A C21A C20A 140.8(8)
C18A C17A C21A C20A -7.6(12)
C16A C17A C21A C22A 1.5(7)
C18A C17A C21A C22A -146.9(10)
C19A C20A C21A C17A 2.7(10)
C19A C20A C21A C22A 89.3(14)
C17' C16A C22A C23A 131.3(8)
C17A C16A C22A C23A 95.7(7)
C15A C16A C22A C23A -60.0(9)
C21' C16A C22A C23A 125.6(7)
C17' C16A C22A C24A -97.5(8)
C17A C16A C22A C24A -133.1(7)
C15A C16A C22A C24A 71.2(9)
C21' C16A C22A C24A -103.1(7)
C17' C16A C22A C21' 5.6(9)
C17A C16A C22A C21' -29.9(7)
C15A C16A C22A C21' 174.4(8)
C17' C16A C22A C21A 37.1(8)
C17A C16A C22A C21A 1.5(7)
C15A C16A C22A C21A -154.2(8)
C21' C16A C22A C21A 31.4(6)
C17A C21A C22A C23A -119.4(7)
C20A C21A C22A C23A 150.4(12)
C17A C21A C22A C24A 117.3(9)
C20A C21A C22A C24A 27.1(17)
C17A C21A C22A C21' 78.3(9)
C20A C21A C22A C21' -11.9(8)
C17A C21A C22A C16A -1.4(7)
C20A C21A C22A C16A -91.5(12)
C20A C19A C25A O7A 112.6(10)
C18A C19A C25A O7A -7.5(12)
C27A C19A C25A O7A -134.7(10)
C20A C19A C25A O8A -44.2(7)
C18A C19A C25A O8A -164.3(7)
C27A C19A C25A O8A 68.5(8)
C25A C19A C27A O9A -125.5(11)
C20A C19A C27A O9A -0.5(12)
C18A C19A C27A O9A 106.0(12)
C25A C19A C27A O10A 44.8(10)
C20A C19A C27A O10A 169.8(8)
C18A C19A C27A O10A -83.7(9)
O7A C25A O8A C26A 23.1(15)
C19A C25A O8A C26A -179.8(7)
O9A C27A O10A C28A -1.5(19)
C19A C27A O10A C28A -171.6(10)
C17A C16A C17' C21' 76.7(10)
C15A C16A C17' C21' -172.9(9)
C22A C16A C17' C21' -5.7(9)
C17A C16A C17' C18' -68(3)
C15A C16A C17' C18' 42(3)
C22A C16A C17' C18' -150(2)
C21' C16A C17' C18' -145(3)
C16A C17' C18' C19' 153(2)
C21' C17' C18' C19' 11.8(14)
C17' C18' C19' C25' 115.3(9)
C17' C18' C19' C27' -123.9(9)
C17' C18' C19' C20' 13.9(12)
C18' C19' C20' C21' -32.7(10)
C25' C19' C20' C21' -138.7(6)
C27' C19' C20' C21' 107.3(7)
C16A C17' C21' C20' 164.2(8)
C18' C17' C21' C20' -33.5(14)
C16A C17' C21' C22A 5.7(9)
C18' C17' C21' C22A 168.0(11)
C18' C17' C21' C16A 162.3(17)
C19' C20' C21' C17' 36.5(9)
C19' C20' C21' C22A 157.8(16)
C19' C20' C21' C16A 53.8(12)
C23A C22A C21' C17' -124.5(9)
C24A C22A C21' C17' 106.3(8)
C16A C22A C21' C17' -4.9(8)
C21A C22A C21' C17' -103.0(12)
C23A C22A C21' C20' 111.0(18)
C24A C22A C21' C20' -18.2(19)
C16A C22A C21' C20' -129.4(18)
C21A C22A C21' C20' 133(2)
C23A C22A C21' C16A -119.6(8)
C24A C22A C21' C16A 111.2(6)
C21A C22A C21' C16A -98.1(9)
C17A C16A C21' C17' -48.4(10)
C15A C16A C21' C17' 125(6)
C22A C16A C21' C17' 172.4(11)
C17' C16A C21' C20' -26.2(13)
C17A C16A C21' C20' -74.7(12)
C15A C16A C21' C20' 99(6)
C22A C16A C21' C20' 146.2(13)
C17' C16A C21' C22A -172.4(11)
C17A C16A C21' C22A 139.2(9)
C15A C16A C21' C22A -47(6)
C18' C19' C25' O7A' -3.6(11)
C27' C19' C25' O7A' -129.6(10)
C20' C19' C25' O7A' 114.5(10)
C18' C19' C25' O8A' 162.9(7)
C27' C19' C25' O8A' 36.8(9)
C20' C19' C25' O8A' -79.1(7)
C18' C19' C27' O9A' 123.4(10)
C25' C19' C27' O9A' -120.1(9)
C20' C19' C27' O9A' -15.9(11)
C18' C19' C27' O10' -60.6(10)
C25' C19' C27' O10' 56.0(10)
C20' C19' C27' O10' 160.1(8)
O7A' C25' O8A' C26' -12.1(14)
C19' C25' O8A' C26' -178.8(7)
O9A' C27' O10' C28' -2.8(16)
C19' C27' O10' C28' -178.6(8)
O7A" C25" O8A" C26" 4(3)
O9A" C27" O10" C28" -8(5)
C2A C1A N1A N2A -177.6(4)
C14A C1A N1A N2A -4.1(7)
C9A C8A N2A N1A -6.9(7)
C13A C8A N2A N1A 170.1(4)
C1A N1A N2A C8A -173.0(4)
C6A C5A N3A O1A -4.0(9)
C4A C5A N3A O1A 177.9(6)
C6A C5A N3A O2A 174.1(6)
C4A C5A N3A O2A -4.0(9)
C12A C11A N4A O3A -179.3(6)
C10A C11A N4A O3A 0.8(8)
C12A C11A N4A O4A -0.2(9)
C10A C11A N4A O4A 179.9(6)
C12A C13A N5A O5A 13.8(7)
C8A C13A N5A O5A -163.9(5)
C12A C13A N5A O6A -167.9(5)
C8A C13A N5A O6A 14.5(7)
N1B C1B C2B C3B -173.9(4)
C14B C1B C2B C3B -7.0(6)
C14" C1B C2B C3B 36.6(7)
N1B C1B C2B C7B 5.0(6)
C14B C1B C2B C7B 171.8(4)
C14" C1B C2B C7B -144.5(6)
C7B C2B C3B C4B -1.6(7)
C1B C2B C3B C4B 177.2(4)
C2B C3B C4B C5B 1.3(7)
C3B C4B C5B C6B -1.0(7)
C3B C4B C5B N3B 179.7(4)
C4B C5B C6B C7B 1.1(7)
N3B C5B C6B C7B -179.6(4)
C5B C6B C7B C2B -1.4(7)
C3B C2B C7B C6B 1.7(7)
C1B C2B C7B C6B -177.2(4)
N2B C8B C9B C10B -179.7(5)
C13B C8B C9B C10B -2.1(8)
C8B C9B C10B C11B 2.3(10)
C9B C10B C11B C12B -0.5(10)
C9B C10B C11B N4B -179.4(6)
C10B C11B C12B C13B -1.6(9)
N4B C11B C12B C13B 177.3(5)
N2B C8B C13B C12B 177.6(5)
C9B C8B C13B C12B 0.0(7)
N2B C8B C13B N5B -2.6(7)
C9B C8B C13B N5B 179.7(5)
C11B C12B C13B C8B 1.8(8)
C11B C12B C13B N5B -178.0(5)
N1B C1B C14B C15B -84.6(6)
C2B C1B C14B C15B 109.6(5)
C14" C1B C14B C15B 10.1(5)
C1B C14B C15B C16B 175.9(4)
N1B C1B C14" C15" 95.9(8)
C2B C1B C14" C15" -115.4(7)
C14B C1B C14" C15" -12.6(6)
C1B C14" C15" C16B -175.7(6)
C14" C15" C16B C17" 110.6(15)
C14" C15" C16B C17B 131.8(7)
C14" C15" C16B C22B -105.6(7)
C14" C15" C16B C15B 8.1(4)
C14" C15" C16B C22" -117.9(7)
C14B C15B C16B C17" -128.7(11)
C14B C15B C16B C17B -106.5(7)
C14B C15B C16B C22B 97.9(6)
C14B C15B C16B C15" -9.6(6)
C14B C15B C16B C22" 89.1(7)
C17" C16B C17B C21B -103(2)
C22B C16B C17B C21B -7.8(4)
C15" C16B C17B C21B 128.4(6)
C15B C16B C17B C21B -168.9(5)
C22" C16B C17B C21B 0.4(5)
C17" C16B C17B C18B 46(2)
C22B C16B C17B C18B 140.7(10)
C15" C16B C17B C18B -83.0(12)
C15B C16B C17B C18B -20.3(14)
C22" C16B C17B C18B 149.0(10)
C16B C17B C18B C19B -135.7(9)
C21B C17B C18B C19B 9.1(8)
C17B C16B C17" C21" 91(2)
C22B C16B C17" C21" 4.1(12)
C15" C16B C17" C21" 155.0(8)
C15B C16B C17" C21" -140.9(7)
C22" C16B C17" C21" 14.1(11)
C17B C16B C17" C18" -60(4)
C22B C16B C17" C18" -147(4)
C15" C16B C17" C18" 4(5)
C15B C16B C17" C18" 68(4)
C22" C16B C17" C18" -137(4)
C16B C17" C18" C19B 155(3)
C21" C17" C18" C19B 6(2)
C17B C18B C19B C25B -108.7(5)
C17B C18B C19B C27B 131.3(5)
C17B C18B C19B C20" -14.9(8)
C17B C18B C19B C20B 12.7(7)
C17B C18B C19B C18" -112(24)
C17" C18" C19B C25B -128.6(14)
C17" C18" C19B C27B 112.2(15)
C17" C18" C19B C20" -35.5(19)
C17" C18" C19B C18B 48(23)
C17" C18" C19B C20B -7.8(19)
C25B C19B C20B C21B 90.2(5)
C27B C19B C20B C21B -148.8(4)
C20" C19B C20B C21B 62.8(9)
C18B C19B C20B C21B -29.4(6)
C18" C19B C20B C21B -27.4(13)
C16B C17B C21B C20B 134.4(4)
C18B C17B C21B C20B -26.5(7)
C16B C17B C21B C22B 7.7(4)
C18B C17B C21B C22B -153.3(6)
C19B C20B C21B C17B 32.2(5)
C19B C20B C21B C22B 125.6(5)
C17" C16B C22B C24B -89.4(11)
C17B C16B C22B C24B -109.7(5)
C15" C16B C22B C24B 117.1(6)
C15B C16B C22B C24B 52.9(6)
C22" C16B C22B C24B -162.0(13)
C17" C16B C22B C23B 142.6(11)
C17B C16B C22B C23B 122.3(5)
C15" C16B C22B C23B -10.9(8)
C15B C16B C22B C23B -75.1(6)
C22" C16B C22B C23B 69.9(14)
C17" C16B C22B C21B 28.0(11)
C17B C16B C22B C21B 7.6(4)
C15" C16B C22B C21B -125.5(6)
C15B C16B C22B C21B 170.2(5)
C22" C16B C22B C21B -44.7(12)
C17B C21B C22B C16B -6.6(4)
C20B C21B C22B C16B -106.6(6)
C17B C21B C22B C24B 108.4(5)
C20B C21B C22B C24B 8.4(8)
C17B C21B C22B C23B -120.9(4)
C20B C21B C22B C23B 139.0(5)
C25B C19B C20" C21" 156.2(7)
C27B C19B C20" C21" -89.6(7)
C18B C19B C20" C21" 47.2(8)
C20B C19B C20" C21" -49.1(6)
C18" C19B C20" C21" 49.5(13)
C16B C17" C21" C20" -140.4(11)
C18" C17" C21" C20" 25(2)
C16B C17" C21" C22" -14.2(11)
C18" C17" C21" C22" 150.8(18)
C19B C20" C21" C17" -43.1(11)
C19B C20" C21" C22" -138.6(7)
C17" C21" C22" C24" 116.8(12)
C20" C21" C22" C24" -138.4(11)
C17" C21" C22" C23" -113.8(11)
C20" C21" C22" C23" -9.1(11)
C17" C21" C22" C16B 11.8(9)
C20" C21" C22" C16B 116.5(9)
C17" C16B C22" C24" -130.0(11)
C17B C16B C22" C24" -149.8(6)
C22B C16B C22" C24" -21.8(13)
C15" C16B C22" C24" 84.3(8)
C15B C16B C22" C24" 19.0(9)
C17" C16B C22" C23" 101.1(12)
C17B C16B C22" C23" 81.4(7)
C22B C16B C22" C23" -150.7(16)
C15" C16B C22" C23" -44.6(9)
C15B C16B C22" C23" -109.9(8)
C17" C16B C22" C21" -13.7(11)
C17B C16B C22" C21" -33.4(5)
C22B C16B C22" C21" 94.5(13)
C15" C16B C22" C21" -159.4(6)
C15B C16B C22" C21" 135.4(6)
C27B C19B C25B O7B 172.4(8)
C20" C19B C25B O7B -55.4(10)
C18B C19B C25B O7B 52.0(9)
C20B C19B C25B O7B -67.1(9)
C18" C19B C25B O7B 52.1(12)
C27B C19B C25B O7B" -129.8(9)
C20" C19B C25B O7B" 2.5(10)
C18B C19B C25B O7B" 109.8(9)
C20B C19B C25B O7B" -9.3(10)
C18" C19B C25B O7B" 110.0(12)
C27B C19B C25B O8B 15.3(6)
C20" C19B C25B O8B 147.6(7)
C18B C19B C25B O8B -105.0(6)
C20B C19B C25B O8B 135.8(5)
C18" C19B C25B O8B -104.9(10)
C25B C19B C27B O9B" -139.3(8)
C20" C19B C27B O9B" 116.2(8)
C18B C19B C27B O9B" -19.7(9)
C20B C19B C27B O9B" 98.5(8)
C18" C19B C27B O9B" -21.9(12)
C25B C19B C27B O9B -89.5(8)
C20" C19B C27B O9B 166.0(7)
C18B C19B C27B O9B 30.1(9)
C20B C19B C27B O9B 148.3(7)
C18" C19B C27B O9B 27.9(12)
C25B C19B C27B O10B 70.9(5)
C20" C19B C27B O10B -33.6(7)
C18B C19B C27B O10B -169.5(5)
C20B C19B C27B O10B -51.3(5)
C18" C19B C27B O10B -171.7(9)
C2B C1B N1B N2B 178.4(4)
C14B C1B N1B N2B 12.0(6)
C14" C1B N1B N2B -31.8(7)
C9B C8B N2B N1B 2.0(7)
C13B C8B N2B N1B -175.5(4)
C1B N1B N2B C8B -178.8(4)
C4B C5B N3B O2B 179.1(4)
C6B C5B N3B O2B -0.3(6)
C4B C5B N3B O1B -2.9(6)
C6B C5B N3B O1B 177.8(4)
C12B C11B N4B O4B 8.5(10)
C10B C11B N4B O4B -172.6(6)
C12B C11B N4B O3B -167.0(7)
C10B C11B N4B O3B 12.0(10)
C8B C13B N5B O5B 168.3(5)
C12B C13B N5B O5B -12.0(7)
C8B C13B N5B O6B -11.5(7)
C12B C13B N5B O6B 168.2(5)
O7B C25B O8B C26B 18.4(10)
O7B" C25B O8B C26B -36.0(11)
C19B C25B O8B C26B 177.6(5)
O9B" C27B O10B C28B 27.1(9)
O9B C27B O10B C28B -18.9(9)
C19B C27B O10B C28B 179.1(4)
